data_1548137
loop_
_publ_author_name
'Gourlay, Craig'
'Nielsen, David John'
'Evans, David J.'
'White, Jonathan'
'Young, Charles Graham'

_publ_section_title
;
 Models for Aerobic Carbon Monoxide Dehydrogenase: Synthesis,
 Characterization and Reactivity of Paramagnetic MoVO(\m-S)CuI Complexes
;
_journal_name_full 'Chemical Science'
_journal_paper_doi 10.1039/C7SC04239F
_journal_year 2017
_chemical_formula_sum 'C43 H64 B Cu Mo N11 O2 S'
_chemical_formula_weight 969.40
_chemical_name_common '[Tp(Pr)MoO(OC6H4-4-Ph)(mu-S)Cu(Me3TACN)]'
_space_group_crystal_system orthorhombic
_space_group_IT_number 33
_space_group_name_Hall 'P 2c -2n'
_space_group_name_H-M_alt 'P n a 21'
_symmetry_space_group_name_Hall 'P 2c -2n'
_symmetry_space_group_name_H-M 'P n a 21'
_atom_sites_solution_hydrogens geom
_audit_creation_method SHELXL-2016/6
_audit_update_record
;
2017-09-25 deposited with the CCDC.
2017-11-20 downloaded from the CCDC.
;
_cell_angle_alpha 90
_cell_angle_beta 90
_cell_angle_gamma 90
_cell_formula_units_Z 4
_cell_length_a 16.500(16)
_cell_length_b 27.26(3)
_cell_length_c 13.249(14)
_cell_measurement_reflns_used 1470
_cell_measurement_temperature 130(2)
_cell_measurement_theta_max 25.5
_cell_measurement_theta_min 2.2
_cell_volume 5959(11)
_computing_structure_refinement 'SHELXL-2016/6 (Sheldrick, 2016)'
_diffrn_ambient_temperature 130(2)
_diffrn_measured_fraction_theta_full 0.967
_diffrn_measured_fraction_theta_max 0.895
_diffrn_measurement_device_type 'CCD area detector'
_diffrn_measurement_method 'phi and omega scans'
_diffrn_radiation_monochromator graphite
_diffrn_radiation_source 'sealed tube'
_diffrn_radiation_type MoK\a
_diffrn_radiation_wavelength 0.71073
_diffrn_reflns_av_R_equivalents 0.0679
_diffrn_reflns_av_unetI/netI 0.1755
_diffrn_reflns_Laue_measured_fraction_full 0.967
_diffrn_reflns_Laue_measured_fraction_max 0.895
_diffrn_reflns_limit_h_max 21
_diffrn_reflns_limit_h_min -17
_diffrn_reflns_limit_k_max 32
_diffrn_reflns_limit_k_min -32
_diffrn_reflns_limit_l_max 9
_diffrn_reflns_limit_l_min -17
_diffrn_reflns_number 16514
_diffrn_reflns_point_group_measured_fraction_full 0.592
_diffrn_reflns_point_group_measured_fraction_max 0.544
_diffrn_reflns_theta_full 25.242
_diffrn_reflns_theta_max 28.197
_diffrn_reflns_theta_min 1.494
_exptl_absorpt_coefficient_mu 0.640
_exptl_absorpt_correction_T_max 0.92
_exptl_absorpt_correction_T_min 0.78
_exptl_absorpt_correction_type multi-scan
_exptl_absorpt_process_details SADABS
_exptl_crystal_density_diffrn 1.080
_exptl_crystal_description PRISM
_exptl_crystal_F_000 2028
_exptl_crystal_size_max 0.410
_exptl_crystal_size_mid 0.270
_exptl_crystal_size_min 0.130
_refine_diff_density_max 0.607
_refine_diff_density_min -0.442
_refine_diff_density_rms 0.054
_refine_ls_abs_structure_details
;
 Classical Flack method preferred over Parsons because s.u. lower.
;
_refine_ls_abs_structure_Flack -0.002(18)
_refine_ls_extinction_method none
_refine_ls_goodness_of_fit_ref 0.685
_refine_ls_hydrogen_treatment constr
_refine_ls_matrix_type full
_refine_ls_number_parameters 552
_refine_ls_number_reflns 7981
_refine_ls_number_restraints 717
_refine_ls_restrained_S_all 0.662
_refine_ls_R_factor_all 0.0870
_refine_ls_R_factor_gt 0.0395
_refine_ls_shift/su_max 0.007
_refine_ls_shift/su_mean 0.000
_refine_ls_structure_factor_coef Fsqd
_refine_ls_weighting_details 'w=1/[\s^2^(Fo^2^)+(0.0096P)^2^] where P=(Fo^2^+2Fc^2^)/3'
_refine_ls_weighting_scheme calc
_refine_ls_wR_factor_gt 0.0594
_refine_ls_wR_factor_ref 0.0642
_reflns_Friedel_coverage 0.166
_reflns_Friedel_fraction_full 0.179
_reflns_Friedel_fraction_max 0.162
_reflns_number_gt 3947
_reflns_number_total 7981
_reflns_threshold_expression 'I > 2\s(I)'
_cod_data_source_file c7sc04239f2.cif
_cod_data_source_block TpiPrMoOOC6H4-4-Ph-mu-SCuMe3tcn_decg1
_cod_depositor_comments
;
The following automatic conversions were performed:

'_exptl_absorpt_correction_type' value 'MULTI-SCAN' changed to
'multi-scan' according to
/home/data/users/saulius/crontab/automatic-downloads/rss-feeds/RSC/lib/dictionaries/cif_core.dic
dictionary named 'cif_core.dic' version 2.4.2 from 2011-04-26.

Automatic conversion script
Id: cif_fix_values 4973 2017-02-22 13:04:09Z antanas 
;
_cod_original_cell_volume 5960(10)
_cod_database_code 1548137
_shelx_shelxl_version_number 2016/6
_shelx_space_group_comment
;
The symmetry employed for this shelxl refinement is uniquely defined
by the following loop, which should always be used as a source of
symmetry information in preference to the above space-group names.
They are only intended as comments.
;

loop_
_space_group_symop_operation_xyz
'x, y, z'
'-x, -y, z+1/2'
'x+1/2, -y+1/2, z'
'-x+1/2, y+1/2, z+1/2'

loop_
_atom_site_label
_atom_site_type_symbol
_atom_site_fract_x
_atom_site_fract_y
_atom_site_fract_z
_atom_site_U_iso_or_equiv
_atom_site_adp_type
_atom_site_occupancy
_atom_site_site_symmetry_order
_atom_site_calc_flag
_atom_site_refinement_flags_posn
_atom_site_refinement_flags_adp
Mo1 Mo 0.44513(3) 0.38790(2) 0.53001(4) 0.02659(11) Uani 1 1 d . U
Cu1 Cu 0.52877(4) 0.24910(2) 0.53660(8) 0.04484(19) Uani 1 1 d . U
S1 S 0.53208(10) 0.32575(5) 0.56279(10) 0.0402(4) Uani 1 1 d . U
O2 O 0.4425(2) 0.37848(13) 0.3797(3) 0.0334(10) Uani 1 1 d . U
O1 O 0.3518(2) 0.36977(12) 0.5632(2) 0.0355(10) Uani 1 1 d . U
N32 N 0.4841(3) 0.46662(17) 0.7003(3) 0.0306(12) Uani 1 1 d . U
N11 N 0.5599(3) 0.43729(15) 0.4965(3) 0.0262(11) Uani 1 1 d . U
N31 N 0.4654(3) 0.41691(17) 0.6851(3) 0.0286(11) Uani 1 1 d . U
C33 C 0.4879(3) 0.4750(2) 0.7989(4) 0.0331(15) Uani 1 1 d . U
H33 H 0.500846 0.505679 0.828910 0.040 Uiso 1 1 calc R U
N21 N 0.3904(3) 0.46470(16) 0.4965(3) 0.0296(12) Uani 1 1 d . U
N12 N 0.5676(2) 0.48241(14) 0.5439(4) 0.0294(11) Uani 1 1 d . U
C23 C 0.3713(3) 0.54355(17) 0.5257(6) 0.0309(12) Uani 1 1 d . U
H23 H 0.378345 0.575972 0.550553 0.037 Uiso 1 1 calc R U
C24 C 0.3107(3) 0.5284(2) 0.4650(4) 0.0338(15) Uani 1 1 d . U
H24 H 0.267640 0.547965 0.439440 0.041 Uiso 1 1 calc R U
C39 C 0.4174(3) 0.3415(2) 0.3198(4) 0.0296(15) Uani 1 1 d . U
C14 C 0.6821(3) 0.4697(2) 0.4606(4) 0.0392(16) Uani 1 1 d . U
H14 H 0.734846 0.474140 0.433462 0.047 Uiso 1 1 calc R U
C15 C 0.6296(3) 0.4291(2) 0.4449(4) 0.0324(14) Uani 1 1 d . U
C16 C 0.6435(4) 0.3864(2) 0.3792(4) 0.0358(16) Uani 1 1 d . U
H16 H 0.595618 0.364084 0.385618 0.043 Uiso 1 1 calc R U
C26 C 0.2728(4) 0.4461(2) 0.3814(4) 0.0329(16) Uani 1 1 d . U
H26 H 0.282131 0.411701 0.405187 0.039 Uiso 1 1 calc R U
N22 N 0.4203(2) 0.50535(15) 0.5454(4) 0.0277(11) Uani 1 1 d . U
C40 C 0.4413(4) 0.3407(2) 0.2188(4) 0.0362(17) Uani 1 1 d . U
H40 H 0.478828 0.364449 0.194975 0.043 Uiso 1 1 calc R U
C41 C 0.4103(4) 0.3049(2) 0.1513(4) 0.0407(16) Uani 1 1 d . U
H41 H 0.427517 0.305220 0.082867 0.049 Uiso 1 1 calc R U
C34 C 0.4708(3) 0.4333(2) 0.8502(4) 0.0378(16) Uani 1 1 d . U
H34 H 0.468351 0.429517 0.921410 0.045 Uiso 1 1 calc R U
N1 N 0.5504(4) 0.2013(2) 0.4116(4) 0.0657(16) Uani 1 1 d . U
C35 C 0.4573(3) 0.3970(2) 0.7774(4) 0.0315(14) Uani 1 1 d . U
C13 C 0.6408(3) 0.50109(18) 0.5230(6) 0.0357(13) Uani 1 1 d . U
H13 H 0.661013 0.531452 0.547575 0.043 Uiso 1 1 calc R U
N2 N 0.4517(3) 0.19240(19) 0.5894(4) 0.0535(15) Uani 1 1 d . U
C42 C 0.3551(4) 0.2692(2) 0.1832(4) 0.0382(16) Uani 1 1 d . U
C36 C 0.4352(4) 0.3442(2) 0.7961(4) 0.0374(17) Uani 1 1 d . U
H36 H 0.429537 0.327627 0.729165 0.045 Uiso 1 1 calc R U
C18 C 0.7185(4) 0.3580(2) 0.4134(5) 0.065(2) Uani 1 1 d . U
H18A H 0.721072 0.326596 0.377587 0.098 Uiso 1 1 calc R U
H18B H 0.715414 0.352039 0.486212 0.098 Uiso 1 1 calc R U
H18C H 0.767227 0.377239 0.398248 0.098 Uiso 1 1 calc R U
N3 N 0.6221(3) 0.2050(2) 0.6127(5) 0.0578(16) Uani 1 1 d . U
C45 C 0.3193(4) 0.2345(2) 0.1101(5) 0.0458(18) Uani 1 1 d . U
C27 C 0.3010(3) 0.4487(2) 0.2725(4) 0.0423(17) Uani 1 1 d . U
H27A H 0.286244 0.480578 0.243845 0.063 Uiso 1 1 calc R U
H27B H 0.275020 0.422490 0.233442 0.063 Uiso 1 1 calc R U
H27C H 0.359991 0.444599 0.269811 0.063 Uiso 1 1 calc R U
C25 C 0.3230(3) 0.4793(2) 0.4471(4) 0.0265(13) Uani 1 1 d . U
C43 C 0.3334(4) 0.2696(2) 0.2854(4) 0.0434(17) Uani 1 1 d . U
H43 H 0.297212 0.245225 0.309907 0.052 Uiso 1 1 calc R U
C44 C 0.3636(3) 0.3049(2) 0.3526(4) 0.0359(16) Uani 1 1 d . U
H44 H 0.347298 0.304138 0.421366 0.043 Uiso 1 1 calc R U
C8 C 0.3714(3) 0.2103(2) 0.6185(5) 0.074(2) Uani 1 1 d . U
H8A H 0.339960 0.183392 0.647850 0.112 Uiso 1 1 calc R U
H8B H 0.343322 0.222997 0.558793 0.112 Uiso 1 1 calc R U
H8C H 0.377273 0.236648 0.668398 0.112 Uiso 1 1 calc R U
C3S C 0.2553(5) 0.4567(3) 0.7022(6) 0.083(3) Uani 1 1 d . U
H3S1 H 0.298179 0.480972 0.713713 0.124 Uiso 1 1 calc R U
H3S2 H 0.212575 0.471291 0.660532 0.124 Uiso 1 1 calc R U
H3S3 H 0.278110 0.428144 0.667355 0.124 Uiso 1 1 calc R U
C9 C 0.6747(4) 0.2332(2) 0.6811(5) 0.078(2) Uani 1 1 d . U
H9A H 0.644250 0.242138 0.741853 0.116 Uiso 1 1 calc R U
H9B H 0.693265 0.263009 0.646882 0.116 Uiso 1 1 calc R U
H9C H 0.721673 0.213190 0.700076 0.116 Uiso 1 1 calc R U
C28 C 0.1818(3) 0.4563(2) 0.3903(5) 0.0448(18) Uani 1 1 d . U
H28A H 0.169918 0.488889 0.363005 0.067 Uiso 1 1 calc R U
H28B H 0.165706 0.454931 0.461392 0.067 Uiso 1 1 calc R U
H28C H 0.151647 0.431485 0.352049 0.067 Uiso 1 1 calc R U
C50 C 0.3632(4) 0.21620(18) 0.0281(6) 0.0592(17) Uani 1 1 d . U
H50 H 0.418822 0.224562 0.021256 0.071 Uiso 1 1 calc R U
C17 C 0.6514(4) 0.4009(2) 0.2690(4) 0.0488(19) Uani 1 1 d . U
H17A H 0.601679 0.417439 0.247062 0.073 Uiso 1 1 calc R U
H17B H 0.660003 0.371473 0.227868 0.073 Uiso 1 1 calc R U
H17C H 0.697567 0.423158 0.260901 0.073 Uiso 1 1 calc R U
C3 C 0.4939(4) 0.1732(3) 0.6801(6) 0.073(3) Uani 1 1 d . U
H3A H 0.469537 0.141209 0.698494 0.088 Uiso 1 1 calc R U
H3B H 0.484530 0.196008 0.736928 0.088 Uiso 1 1 calc R U
C1S C 0.6691(4) 0.4033(3) 0.7144(5) 0.054(2) Uani 1 1 d . U
H1S1 H 0.655246 0.427130 0.661663 0.080 Uiso 1 1 calc R U
H1S2 H 0.637832 0.410591 0.775512 0.080 Uiso 1 1 calc R U
H1S3 H 0.656057 0.370176 0.690901 0.080 Uiso 1 1 calc R U
C2S C 0.7553(4) 0.4065(2) 0.7368(5) 0.0387(17) Uani 1 1 d . U
C4 C 0.5830(4) 0.1663(3) 0.6673(6) 0.073(2) Uani 1 1 d . U
H4A H 0.608230 0.163708 0.734831 0.088 Uiso 1 1 calc R U
H4B H 0.592662 0.135007 0.631473 0.088 Uiso 1 1 calc R U
C38 C 0.3565(4) 0.3386(2) 0.8517(5) 0.058(2) Uani 1 1 d . U
H38A H 0.357347 0.359151 0.912395 0.086 Uiso 1 1 calc R U
H38B H 0.349107 0.304230 0.870996 0.086 Uiso 1 1 calc R U
H38C H 0.311759 0.348889 0.807891 0.086 Uiso 1 1 calc R U
C47 C 0.2019(5) 0.1903(2) 0.0441(7) 0.079(2) Uani 1 1 d . U
H47 H 0.146568 0.181115 0.050007 0.095 Uiso 1 1 calc R U
C49 C 0.3278(5) 0.1865(2) -0.0426(6) 0.078(2) Uani 1 1 d . U
H49 H 0.359417 0.174558 -0.097248 0.093 Uiso 1 1 calc R U
C48 C 0.2469(6) 0.1737(3) -0.0361(6) 0.085(3) Uani 1 1 d . U
H48 H 0.222801 0.153567 -0.086384 0.101 Uiso 1 1 calc R U
C46 C 0.2375(4) 0.2213(2) 0.1183(5) 0.0562(19) Uani 1 1 d . U
H46 H 0.205907 0.232934 0.173227 0.067 Uiso 1 1 calc R U
C7 C 0.5608(4) 0.2273(3) 0.3173(5) 0.080(2) Uani 1 1 d . U
H7A H 0.608247 0.248793 0.321939 0.119 Uiso 1 1 calc R U
H7B H 0.512431 0.247035 0.303546 0.119 Uiso 1 1 calc R U
H7C H 0.568771 0.203604 0.262549 0.119 Uiso 1 1 calc R U
N2S N 0.1939(4) 0.4308(2) 0.8752(5) 0.093(2) Uani 1 1 d . U
C4S C 0.2216(5) 0.4415(3) 0.7982(6) 0.060(2) Uani 1 1 d . U
C6 C 0.6212(5) 0.1686(3) 0.4376(7) 0.102(3) Uani 1 1 d . U
H6A H 0.601016 0.135789 0.457578 0.123 Uiso 1 1 calc R U
H6B H 0.656355 0.164571 0.377669 0.123 Uiso 1 1 calc R U
N1S N 0.8212(3) 0.4094(2) 0.7550(5) 0.075(2) Uani 1 1 d . U
C1 C 0.4748(6) 0.1694(3) 0.4114(6) 0.090(3) Uani 1 1 d . U
H1A H 0.430836 0.187338 0.376575 0.109 Uiso 1 1 calc R U
H1B H 0.486238 0.139341 0.371890 0.109 Uiso 1 1 calc R U
C5 C 0.6676(4) 0.1897(3) 0.5196(8) 0.095(2) Uani 1 1 d . U
H5A H 0.696527 0.218773 0.493243 0.114 Uiso 1 1 calc R U
H5B H 0.709278 0.165464 0.540007 0.114 Uiso 1 1 calc R U
C37 C 0.5039(4) 0.3187(2) 0.8541(5) 0.058(2) Uani 1 1 d . U
H37A H 0.511768 0.335087 0.919226 0.087 Uiso 1 1 calc R U
H37B H 0.554028 0.320616 0.814662 0.087 Uiso 1 1 calc R U
H37C H 0.489653 0.284276 0.865371 0.087 Uiso 1 1 calc R U
B1 B 0.4977(4) 0.5021(2) 0.6106(5) 0.0275(15) Uani 1 1 d . U
H1 H 0.511957 0.535411 0.636694 0.033 Uiso 1 1 calc R U
C2 C 0.4474(5) 0.1556(3) 0.5073(6) 0.086(2) Uani 1 1 d . U
H2A H 0.478960 0.126497 0.528783 0.103 Uiso 1 1 calc R U
H2B H 0.390213 0.145049 0.500702 0.103 Uiso 1 1 calc R U

loop_
_atom_site_aniso_label
_atom_site_aniso_U_11
_atom_site_aniso_U_22
_atom_site_aniso_U_33
_atom_site_aniso_U_23
_atom_site_aniso_U_13
_atom_site_aniso_U_12
Mo1 0.0346(2) 0.0220(2) 0.0232(2) 0.0008(4) -0.0020(4) -0.0005(2)
Cu1 0.0387(4) 0.0253(4) 0.0706(5) 0.0027(6) 0.0052(7) 0.0026(3)
S1 0.0566(11) 0.0300(9) 0.0339(10) 0.0011(7) -0.0052(8) 0.0060(8)
O2 0.045(2) 0.020(2) 0.035(2) -0.0034(17) -0.010(2) -0.003(2)
O1 0.040(2) 0.031(2) 0.035(3) 0.0009(18) 0.0021(18) -0.0030(18)
N32 0.041(3) 0.027(3) 0.023(2) 0.001(2) -0.003(2) 0.005(2)
N11 0.032(2) 0.022(2) 0.024(3) 0.0009(18) -0.003(2) 0.000(2)
N31 0.035(3) 0.028(3) 0.023(2) 0.004(2) -0.002(2) -0.001(2)
C33 0.040(4) 0.032(4) 0.028(3) -0.006(3) -0.009(3) -0.003(3)
N21 0.030(2) 0.033(3) 0.026(3) -0.001(2) -0.0016(19) 0.002(2)
N12 0.037(2) 0.019(2) 0.033(3) 0.004(2) -0.002(3) 0.0002(19)
C23 0.045(3) 0.022(3) 0.025(3) 0.016(4) -0.004(4) 0.007(2)
C24 0.046(4) 0.026(3) 0.029(4) 0.007(3) -0.001(3) 0.010(3)
C39 0.038(4) 0.026(4) 0.024(3) -0.002(3) -0.009(3) -0.004(3)
C14 0.032(3) 0.049(4) 0.038(4) 0.006(3) 0.000(3) -0.005(3)
C15 0.031(3) 0.036(4) 0.030(3) 0.007(3) 0.002(3) 0.005(3)
C16 0.030(4) 0.038(4) 0.040(3) -0.003(3) 0.005(3) 0.005(3)
C26 0.030(3) 0.036(4) 0.033(3) 0.001(3) -0.002(3) -0.001(3)
N22 0.031(2) 0.021(2) 0.031(3) 0.002(2) 0.004(2) -0.0025(18)
C40 0.052(4) 0.032(4) 0.024(3) 0.005(3) 0.005(3) -0.004(3)
C41 0.072(5) 0.029(4) 0.022(3) 0.001(3) 0.000(3) -0.002(3)
C34 0.058(4) 0.037(4) 0.018(3) 0.001(2) 0.000(3) -0.002(3)
N1 0.072(4) 0.039(4) 0.086(4) -0.005(3) 0.016(4) 0.020(3)
C35 0.040(4) 0.031(3) 0.023(3) 0.002(2) -0.006(3) 0.001(3)
C13 0.033(3) 0.038(3) 0.036(3) 0.000(4) -0.015(4) -0.011(2)
N2 0.036(3) 0.031(4) 0.094(4) 0.004(3) -0.006(3) -0.003(3)
C42 0.063(4) 0.027(4) 0.024(3) 0.003(3) -0.008(3) 0.001(3)
C36 0.068(5) 0.030(4) 0.013(3) 0.003(3) -0.006(3) -0.002(4)
C18 0.068(5) 0.065(5) 0.063(5) -0.013(4) -0.003(4) 0.036(4)
N3 0.035(3) 0.051(4) 0.087(4) 0.004(3) 0.003(3) -0.002(3)
C45 0.082(5) 0.028(5) 0.027(3) 0.000(3) -0.017(3) -0.007(4)
C27 0.047(4) 0.045(5) 0.035(3) 0.004(3) -0.003(3) -0.006(4)
C25 0.025(3) 0.025(3) 0.029(3) 0.009(3) 0.004(2) -0.003(2)
C43 0.063(5) 0.033(4) 0.034(3) -0.006(3) 0.002(3) -0.012(3)
C44 0.051(4) 0.038(4) 0.019(3) -0.002(3) 0.003(3) -0.007(3)
C8 0.033(4) 0.067(6) 0.123(7) 0.023(5) 0.010(4) 0.004(4)
C3S 0.110(8) 0.064(7) 0.075(6) -0.001(5) 0.039(6) 0.001(6)
C9 0.062(5) 0.073(6) 0.098(6) 0.027(4) -0.030(4) -0.011(4)
C28 0.030(3) 0.037(5) 0.068(5) 0.004(4) 0.003(3) 0.002(3)
C50 0.117(5) 0.033(4) 0.028(3) 0.002(4) 0.007(5) -0.018(4)
C17 0.046(4) 0.057(5) 0.043(4) -0.005(4) 0.002(3) 0.009(4)
C3 0.057(4) 0.070(7) 0.093(6) 0.025(5) -0.002(4) -0.011(5)
C1S 0.060(4) 0.052(6) 0.049(5) 0.014(4) -0.014(4) -0.002(4)
C2S 0.050(4) 0.033(4) 0.033(4) -0.004(3) 0.001(3) 0.004(4)
C4 0.061(4) 0.058(6) 0.102(6) 0.032(5) -0.018(4) -0.005(4)
C38 0.060(4) 0.034(4) 0.079(5) 0.018(4) 0.001(4) -0.001(4)
C47 0.118(6) 0.057(5) 0.063(6) -0.001(5) -0.030(5) -0.034(4)
C49 0.146(7) 0.044(5) 0.042(4) -0.023(4) 0.000(5) -0.011(5)
C48 0.157(8) 0.058(6) 0.039(5) -0.017(4) -0.025(5) -0.031(6)
C46 0.093(5) 0.037(5) 0.039(4) 0.002(3) -0.018(4) -0.015(4)
C7 0.101(6) 0.070(6) 0.068(4) -0.011(4) 0.021(5) 0.017(5)
N2S 0.105(6) 0.079(5) 0.094(5) 0.028(5) 0.029(4) 0.012(4)
C4S 0.072(6) 0.035(5) 0.073(5) 0.001(4) 0.012(5) 0.005(4)
C6 0.110(7) 0.098(8) 0.099(6) -0.018(5) 0.009(5) 0.052(6)
N1S 0.054(4) 0.085(5) 0.086(5) -0.014(4) -0.013(4) 0.008(4)
C1 0.113(7) 0.056(7) 0.102(6) -0.001(5) -0.019(6) -0.014(5)
C5 0.054(4) 0.102(6) 0.129(6) 0.002(6) 0.021(5) 0.035(4)
C37 0.065(4) 0.042(5) 0.066(5) 0.026(4) 0.009(4) 0.010(4)
B1 0.040(4) 0.015(4) 0.027(3) -0.003(3) -0.001(3) -0.001(3)
C2 0.071(5) 0.073(5) 0.113(6) -0.020(5) -0.009(5) -0.023(4)

loop_
_atom_type_symbol
_atom_type_description
_atom_type_scat_dispersion_real
_atom_type_scat_dispersion_imag
_atom_type_scat_source
C C 0.0033 0.0016 'International Tables Vol C Tables 4.2.6.8 and 6.1.1.4'
H H 0.0000 0.0000 'International Tables Vol C Tables 4.2.6.8 and 6.1.1.4'
B B 0.0013 0.0007 'International Tables Vol C Tables 4.2.6.8 and 6.1.1.4'
N N 0.0061 0.0033 'International Tables Vol C Tables 4.2.6.8 and 6.1.1.4'
O O 0.0106 0.0060 'International Tables Vol C Tables 4.2.6.8 and 6.1.1.4'
S S 0.1246 0.1234 'International Tables Vol C Tables 4.2.6.8 and 6.1.1.4'
Cu Cu 0.3201 1.2651 'International Tables Vol C Tables 4.2.6.8 and 6.1.1.4'
Mo Mo -1.6832 0.6857 'International Tables Vol C Tables 4.2.6.8 and 6.1.1.4'

loop_
_geom_angle_atom_site_label_1
_geom_angle_atom_site_label_2
_geom_angle_atom_site_label_3
_geom_angle
O1 Mo1 O2 101.66(16)
O1 Mo1 N31 90.04(16)
O2 Mo1 N31 164.49(17)
O1 Mo1 S1 108.15(13)
O2 Mo1 S1 96.22(11)
N31 Mo1 S1 89.65(12)
O1 Mo1 N21 87.63(16)
O2 Mo1 N21 85.27(14)
N31 Mo1 N21 85.08(16)
S1 Mo1 N21 163.39(11)
O1 Mo1 N11 162.28(15)
O2 Mo1 N11 84.51(14)
N31 Mo1 N11 81.41(15)
S1 Mo1 N11 87.41(13)
N21 Mo1 N11 76.25(16)
S1 Cu1 N2 132.85(17)
S1 Cu1 N1 136.34(17)
N2 Cu1 N1 85.0(2)
S1 Cu1 N3 116.52(17)
N2 Cu1 N3 82.5(2)
N1 Cu1 N3 84.5(2)
Cu1 S1 Mo1 133.70(9)
C39 O2 Mo1 133.3(3)
C33 N32 N31 108.6(5)
C33 N32 B1 129.8(5)
N31 N32 B1 121.6(4)
C15 N11 N12 107.2(4)
C15 N11 Mo1 132.8(4)
N12 N11 Mo1 119.6(3)
C35 N31 N32 106.3(4)
C35 N31 Mo1 132.9(4)
N32 N31 Mo1 120.6(3)
N32 C33 C34 109.8(5)
N32 C33 H33 125.1
C34 C33 H33 125.1
C25 N21 N22 106.6(4)
C25 N21 Mo1 132.7(4)
N22 N21 Mo1 119.8(3)
C13 N12 N11 109.0(5)
C13 N12 B1 131.2(5)
N11 N12 B1 119.8(4)
N22 C23 C24 108.9(5)
N22 C23 H23 125.5
C24 C23 H23 125.5
C23 C24 C25 106.9(5)
C23 C24 H24 126.5
C25 C24 H24 126.5
O2 C39 C40 119.2(6)
O2 C39 C44 122.9(5)
C40 C39 C44 117.7(6)
C13 C14 C15 105.8(5)
C13 C14 H14 127.1
C15 C14 H14 127.1
N11 C15 C14 108.3(5)
N11 C15 C16 124.1(5)
C14 C15 C16 127.5(6)
C15 C16 C17 112.0(5)
C15 C16 C18 110.6(5)
C17 C16 C18 110.3(5)
C15 C16 H16 107.9
C17 C16 H16 107.9
C18 C16 H16 107.9
C25 C26 C27 110.7(5)
C25 C26 C28 112.7(5)
C27 C26 C28 111.4(5)
C25 C26 H26 107.3
C27 C26 H26 107.3
C28 C26 H26 107.3
C23 N22 N21 108.5(4)
C23 N22 B1 130.5(5)
N21 N22 B1 120.9(4)
C39 C40 C41 120.9(6)
C39 C40 H40 119.6
C41 C40 H40 119.6
C42 C41 C40 121.5(6)
C42 C41 H41 119.2
C40 C41 H41 119.2
C33 C34 C35 106.4(5)
C33 C34 H34 126.8
C35 C34 H34 126.8
C7 N1 C6 113.3(6)
C7 N1 C1 112.1(6)
C6 N1 C1 107.2(7)
C7 N1 Cu1 113.0(4)
C6 N1 Cu1 108.2(5)
C1 N1 Cu1 102.3(5)
N31 C35 C34 108.9(5)
N31 C35 C36 124.1(5)
C34 C35 C36 127.0(5)
N12 C13 C14 109.6(5)
N12 C13 H13 125.2
C14 C13 H13 125.2
C8 N2 C2 112.1(6)
C8 N2 C3 109.3(6)
C2 N2 C3 112.1(6)
C8 N2 Cu1 112.7(4)
C2 N2 Cu1 106.3(4)
C3 N2 Cu1 104.0(4)
C41 C42 C43 117.0(6)
C41 C42 C45 120.6(6)
C43 C42 C45 122.4(6)
C38 C36 C35 112.8(5)
C38 C36 C37 110.3(5)
C35 C36 C37 109.6(5)
C38 C36 H36 108.0
C35 C36 H36 108.0
C37 C36 H36 108.0
C16 C18 H18A 109.5
C16 C18 H18B 109.5
H18A C18 H18B 109.5
C16 C18 H18C 109.5
H18A C18 H18C 109.5
H18B C18 H18C 109.5
C4 N3 C9 109.9(6)
C4 N3 C5 115.8(7)
C9 N3 C5 110.8(6)
C4 N3 Cu1 108.6(4)
C9 N3 Cu1 114.1(4)
C5 N3 Cu1 97.2(4)
C50 C45 C46 117.9(6)
C50 C45 C42 122.0(6)
C46 C45 C42 120.0(6)
C26 C27 H27A 109.5
C26 C27 H27B 109.5
H27A C27 H27B 109.5
C26 C27 H27C 109.5
H27A C27 H27C 109.5
H27B C27 H27C 109.5
N21 C25 C24 109.0(5)
N21 C25 C26 123.8(5)
C24 C25 C26 127.2(5)
C42 C43 C44 121.8(6)
C42 C43 H43 119.1
C44 C43 H43 119.1
C39 C44 C43 121.0(5)
C39 C44 H44 119.5
C43 C44 H44 119.5
N2 C8 H8A 109.5
N2 C8 H8B 109.5
H8A C8 H8B 109.5
N2 C8 H8C 109.5
H8A C8 H8C 109.5
H8B C8 H8C 109.5
C4S C3S H3S1 109.5
C4S C3S H3S2 109.5
H3S1 C3S H3S2 109.5
C4S C3S H3S3 109.5
H3S1 C3S H3S3 109.5
H3S2 C3S H3S3 109.5
N3 C9 H9A 109.5
N3 C9 H9B 109.5
H9A C9 H9B 109.5
N3 C9 H9C 109.5
H9A C9 H9C 109.5
H9B C9 H9C 109.5
C26 C28 H28A 109.5
C26 C28 H28B 109.5
H28A C28 H28B 109.5
C26 C28 H28C 109.5
H28A C28 H28C 109.5
H28B C28 H28C 109.5
C49 C50 C45 121.4(7)
C49 C50 H50 119.3
C45 C50 H50 119.3
C16 C17 H17A 109.5
C16 C17 H17B 109.5
H17A C17 H17B 109.5
C16 C17 H17C 109.5
H17A C17 H17C 109.5
H17B C17 H17C 109.5
N2 C3 C4 114.5(6)
N2 C3 H3A 108.6
C4 C3 H3A 108.6
N2 C3 H3B 108.6
C4 C3 H3B 108.6
H3A C3 H3B 107.6
C2S C1S H1S1 109.5
C2S C1S H1S2 109.5
H1S1 C1S H1S2 109.5
C2S C1S H1S3 109.5
H1S1 C1S H1S3 109.5
H1S2 C1S H1S3 109.5
N1S C2S C1S 179.0(9)
N3 C4 C3 114.2(7)
N3 C4 H4A 108.7
C3 C4 H4A 108.7
N3 C4 H4B 108.7
C3 C4 H4B 108.7
H4A C4 H4B 107.6
C36 C38 H38A 109.5
C36 C38 H38B 109.5
H38A C38 H38B 109.5
C36 C38 H38C 109.5
H38A C38 H38C 109.5
H38B C38 H38C 109.5
C48 C47 C46 120.5(8)
C48 C47 H47 119.8
C46 C47 H47 119.8
C50 C49 C48 121.3(8)
C50 C49 H49 119.4
C48 C49 H49 119.4
C47 C48 C49 119.1(7)
C47 C48 H48 120.4
C49 C48 H48 120.4
C45 C46 C47 119.8(7)
C45 C46 H46 120.1
C47 C46 H46 120.1
N1 C7 H7A 109.5
N1 C7 H7B 109.5
H7A C7 H7B 109.5
N1 C7 H7C 109.5
H7A C7 H7C 109.5
H7B C7 H7C 109.5
N2S C4S C3S 178.0(9)
C5 C6 N1 110.3(7)
C5 C6 H6A 109.6
N1 C6 H6A 109.6
C5 C6 H6B 109.6
N1 C6 H6B 109.6
H6A C6 H6B 108.1
C2 C1 N1 114.7(7)
C2 C1 H1A 108.6
N1 C1 H1A 108.6
C2 C1 H1B 108.6
N1 C1 H1B 108.6
H1A C1 H1B 107.6
C6 C5 N3 117.5(6)
C6 C5 H5A 107.9
N3 C5 H5A 107.9
C6 C5 H5B 107.9
N3 C5 H5B 107.9
H5A C5 H5B 107.2
C36 C37 H37A 109.5
C36 C37 H37B 109.5
H37A C37 H37B 109.5
C36 C37 H37C 109.5
H37A C37 H37C 109.5
H37B C37 H37C 109.5
N22 B1 N32 110.2(5)
N22 B1 N12 108.5(4)
N32 B1 N22 109.2(5)
N22 B1 H1 109.6
N32 B1 H1 109.6
N12 B1 H1 109.6
C1 C2 N2 117.9(7)
C1 C2 H2A 107.8
N2 C2 H2A 107.8
C1 C2 H2B 107.8
N2 C2 H2B 107.8
H2A C2 H2B 107.2

loop_
_geom_bond_atom_site_label_1
_geom_bond_atom_site_label_2
_geom_bond_distance
Mo1 O1 1.676(4)
Mo1 O2 2.009(4)
Mo1 N31 2.226(5)
Mo1 S1 2.262(2)
Mo1 N21 2.323(5)
Mo1 N11 2.365(5)
Cu1 S1 2.119(2)
Cu1 N2 2.121(5)
Cu1 N1 2.137(6)
Cu1 N3 2.199(6)
O2 C39 1.349(6)
N32 C33 1.327(6)
N32 N31 1.405(6)
N32 B1 1.548(7)
N11 C15 1.358(6)
N11 N12 1.387(5)
N31 C35 1.346(6)
C33 C34 1.354(7)
C33 H33 0.9500
N21 C25 1.351(6)
N21 N22 1.375(5)
N12 C13 1.339(6)
N12 B1 1.549(7)
C23 N22 1.343(5)
C23 C24 1.349(7)
C23 H23 0.9500
C24 C25 1.375(7)
C24 H24 0.9500
C39 C40 1.395(7)
C39 C44 1.403(7)
C14 C13 1.371(7)
C14 C15 1.419(7)
C14 H14 0.9500
C15 C16 1.472(8)
C16 C17 1.519(7)
C16 C18 1.528(8)
C16 H16 1.0000
C26 C25 1.505(8)
C26 C27 1.518(7)
C26 C28 1.531(8)
C26 H26 1.0000
N22 B1 1.544(7)
C40 C41 1.419(7)
C40 H40 0.9500
C41 C42 1.399(7)
C41 H41 0.9500
C34 C35 1.401(7)
C34 H34 0.9500
N1 C7 1.446(8)
N1 C6 1.509(9)
N1 C1 1.521(9)
C35 C36 1.504(8)
C13 H13 0.9500
N2 C8 1.463(7)
N2 C2 1.483(8)
N2 C3 1.484(8)
C42 C43 1.401(7)
C42 C45 1.478(8)
C36 C38 1.500(8)
C36 C37 1.534(8)
C36 H36 1.0000
C18 H18A 0.9800
C18 H18B 0.9800
C18 H18C 0.9800
N3 C4 1.430(8)
N3 C9 1.472(8)
N3 C5 1.503(9)
C45 C50 1.399(9)
C45 C46 1.400(9)
C27 H27A 0.9800
C27 H27B 0.9800
C27 H27C 0.9800
C43 C44 1.404(7)
C43 H43 0.9500
C44 H44 0.9500
C8 H8A 0.9800
C8 H8B 0.9800
C8 H8C 0.9800
C3S C4S 1.449(9)
C3S H3S1 0.9800
C3S H3S2 0.9800
C3S H3S3 0.9800
C9 H9A 0.9800
C9 H9B 0.9800
C9 H9C 0.9800
C28 H28A 0.9800
C28 H28B 0.9800
C28 H28C 0.9800
C50 C49 1.368(8)
C50 H50 0.9500
C17 H17A 0.9800
C17 H17B 0.9800
C17 H17C 0.9800
C3 C4 1.491(9)
C3 H3A 0.9900
C3 H3B 0.9900
C1S C2S 1.456(8)
C1S H1S1 0.9800
C1S H1S2 0.9800
C1S H1S3 0.9800
C2S N1S 1.116(7)
C4 H4A 0.9900
C4 H4B 0.9900
C38 H38A 0.9800
C38 H38B 0.9800
C38 H38C 0.9800
C47 C48 1.373(10)
C47 C46 1.423(8)
C47 H47 0.9500
C49 C48 1.383(10)
C49 H49 0.9500
C48 H48 0.9500
C46 H46 0.9500
C7 H7A 0.9800
C7 H7B 0.9800
C7 H7C 0.9800
N2S C4S 1.155(8)
C6 C5 1.448(10)
C6 H6A 0.9900
C6 H6B 0.9900
C1 C2 1.400(10)
C1 H1A 0.9900
C1 H1B 0.9900
C5 H5A 0.9900
C5 H5B 0.9900
C37 H37A 0.9800
C37 H37B 0.9800
C37 H37C 0.9800
B1 H1 1.0000
C2 H2A 0.9900
C2 H2B 0.9900

loop_
_geom_torsion_atom_site_label_1
_geom_torsion_atom_site_label_2
_geom_torsion_atom_site_label_3
_geom_torsion_atom_site_label_4
_geom_torsion
C33 N32 N31 C35 0.9(6)
B1 N32 N31 C35 -179.8(5)
C33 N32 N31 Mo1 176.0(3)
B1 N32 N31 Mo1 -4.7(6)
N31 N32 C33 C34 -1.4(6)
B1 N32 C33 C34 179.4(5)
C15 N11 N12 C13 -0.9(6)
Mo1 N11 N12 C13 172.9(4)
C15 N11 N12 B1 -179.3(5)
Mo1 N11 N12 B1 -5.5(6)
N22 C23 C24 C25 0.1(7)
Mo1 O2 C39 C40 -164.4(4)
Mo1 O2 C39 C44 19.9(8)
N12 N11 C15 C14 0.3(6)
Mo1 N11 C15 C14 -172.3(3)
N12 N11 C15 C16 -176.0(5)
Mo1 N11 C15 C16 11.3(8)
C13 C14 C15 N11 0.4(7)
C13 C14 C15 C16 176.5(6)
N11 C15 C16 C17 113.4(6)
C14 C15 C16 C17 -62.2(8)
N11 C15 C16 C18 -123.1(6)
C14 C15 C16 C18 61.3(8)
C24 C23 N22 N21 -0.1(7)
C24 C23 N22 B1 -179.6(5)
C25 N21 N22 C23 0.2(6)
Mo1 N21 N22 C23 -170.5(4)
C25 N21 N22 B1 179.7(5)
Mo1 N21 N22 B1 8.9(6)
O2 C39 C40 C41 -174.2(5)
C44 C39 C40 C41 1.6(9)
C39 C40 C41 C42 -0.1(9)
N32 C33 C34 C35 1.3(7)
N32 N31 C35 C34 -0.1(6)
Mo1 N31 C35 C34 -174.4(4)
N32 N31 C35 C36 178.5(5)
Mo1 N31 C35 C36 4.2(9)
C33 C34 C35 N31 -0.7(7)
C33 C34 C35 C36 -179.3(6)
N11 N12 C13 C14 1.1(7)
B1 N12 C13 C14 179.3(6)
C15 C14 C13 N12 -0.9(7)
C40 C41 C42 C43 -1.6(9)
C40 C41 C42 C45 175.7(6)
N31 C35 C36 C38 -117.8(6)
C34 C35 C36 C38 60.6(8)
N31 C35 C36 C37 118.9(6)
C34 C35 C36 C37 -62.8(8)
C41 C42 C45 C50 35.4(9)
C43 C42 C45 C50 -147.3(6)
C41 C42 C45 C46 -140.5(6)
C43 C42 C45 C46 36.7(9)
N22 N21 C25 C24 -0.1(6)
Mo1 N21 C25 C24 168.9(3)
N22 N21 C25 C26 178.2(5)
Mo1 N21 C25 C26 -12.8(8)
C23 C24 C25 N21 0.0(6)
C23 C24 C25 C26 -178.2(5)
C27 C26 C25 N21 -91.9(7)
C28 C26 C25 N21 142.6(5)
C27 C26 C25 C24 86.1(7)
C28 C26 C25 C24 -39.4(8)
C41 C42 C43 C44 1.8(9)
C45 C42 C43 C44 -175.5(6)
O2 C39 C44 C43 174.3(5)
C40 C39 C44 C43 -1.5(9)
C42 C43 C44 C39 -0.3(9)
C46 C45 C50 C49 0.3(10)
C42 C45 C50 C49 -175.7(6)
C8 N2 C3 C4 -164.2(6)
C2 N2 C3 C4 70.8(8)
Cu1 N2 C3 C4 -43.6(8)
C9 N3 C4 C3 110.9(7)
C5 N3 C4 C3 -122.5(8)
Cu1 N3 C4 C3 -14.5(9)
N2 C3 C4 N3 40.9(10)
C45 C50 C49 C48 0.4(12)
C46 C47 C48 C49 1.3(13)
C50 C49 C48 C47 -1.2(13)
C50 C45 C46 C47 -0.2(10)
C42 C45 C46 C47 175.9(6)
C48 C47 C46 C45 -0.6(12)
C7 N1 C6 C5 107.2(8)
C1 N1 C6 C5 -128.6(8)
Cu1 N1 C6 C5 -19.0(9)
C7 N1 C1 C2 -161.1(8)
C6 N1 C1 C2 74.0(10)
Cu1 N1 C1 C2 -39.8(9)
N1 C6 C5 N3 51.1(11)
C4 N3 C5 C6 63.8(10)
C9 N3 C5 C6 -170.2(7)
Cu1 N3 C5 C6 -50.9(9)
C23 N22 B1 N32 116.8(6)
N21 N22 B1 N32 -62.6(6)
C23 N22 B1 N12 -123.7(6)
N21 N22 B1 N12 57.0(6)
C33 N32 B1 N22 -119.9(6)
N31 N32 B1 N22 61.0(6)
C33 N32 B1 N12 121.0(6)
N31 N32 B1 N12 -58.1(6)
C13 N12 B1 N22 124.0(7)
N11 N12 B1 N22 -58.0(6)
C13 N12 B1 N32 -115.9(7)
N11 N12 B1 N32 62.1(6)
N1 C1 C2 N2 39.0(12)
C8 N2 C2 C1 108.9(9)
C3 N2 C2 C1 -127.7(8)
Cu1 N2 C2 C1 -14.7(9)
